data_2208432
loop_
_publ_author_name
'Pereira Silva, P. S. '
'Ramos Silva, M.'
'Matos Beja, A.'
'Paix\~ao, J. A.'

_publ_section_title
;
 <i>N</i>,<i>N</i>'-Diphenylguanidinium phthalate
;
_journal_coeditor_code TK2003
_journal_issue 3
_journal_name_full 'Acta Crystallographica Section E'
_journal_page_first o1067
_journal_page_last o1069
_journal_paper_doi 10.1107/S1600536806005083
_journal_volume 62
_journal_year 2006
_chemical_formula_iupac 'C13 H14 N3 +, C8 H5 O4 -'
_chemical_formula_moiety 'C13 H14 N3 +, C8 H5 O4 -'
_chemical_formula_sum 'C21 H19 N3 O4'
_chemical_formula_weight 377.39
_chemical_name_systematic
;
N,N'-diphenylguanidinium phthalate
;
_space_group_IT_number 4
_symmetry_cell_setting monoclinic
_symmetry_space_group_name_Hall 'P 2yb'
_symmetry_space_group_name_H-M 'P 1 21 1'
_atom_sites_solution_hydrogens geom
_atom_sites_solution_primary direct
_atom_sites_solution_secondary difmap
_cell_angle_alpha 90
_cell_angle_beta 112.172(12)
_cell_angle_gamma 90
_cell_formula_units_Z 2
_cell_length_a 10.7714(12)
_cell_length_b 8.440(2)
_cell_length_c 11.420(3)
_cell_measurement_reflns_used 25
_cell_measurement_temperature 293(2)
_cell_measurement_theta_max 12.0
_cell_measurement_theta_min 8.2
_cell_volume 961.4(4)
_computing_cell_refinement 'CAD-4 Software'
_computing_data_collection 'CAD-4 Software (Enraf--Nonius, 1989)'
_computing_data_reduction 'SDP-Plus (Frenz, 1985)'
_computing_molecular_graphics 'ORTEPII (Johnson, 1976)'
_computing_publication_material SHELXL97
_computing_structure_refinement 'SHELXL97 (Sheldrick, 1997)'
_computing_structure_solution 'SHELXS97 (Sheldrick, 1997)'
_diffrn_ambient_temperature 293(2)
_diffrn_measured_fraction_theta_full 0.996
_diffrn_measured_fraction_theta_max 0.996
_diffrn_measurement_device_type 'Enraf--Nonius CAD-4'
_diffrn_measurement_method 'profile data from \w-2\q'
_diffrn_radiation_monochromator graphite
_diffrn_radiation_source 'fine-focus sealed tube'
_diffrn_radiation_type MoK\a
_diffrn_radiation_wavelength 0.71073
_diffrn_reflns_av_R_equivalents 0.031
_diffrn_reflns_av_sigmaI/netI 0.033
_diffrn_reflns_limit_h_max 15
_diffrn_reflns_limit_h_min -15
_diffrn_reflns_limit_k_max 11
_diffrn_reflns_limit_k_min 0
_diffrn_reflns_limit_l_max 16
_diffrn_reflns_limit_l_min -16
_diffrn_reflns_number 5916
_diffrn_reflns_theta_full 30.1
_diffrn_reflns_theta_max 30.1
_diffrn_reflns_theta_min 3.1
_diffrn_standards_decay_% 3
_diffrn_standards_interval_time 180
_diffrn_standards_number 3
_exptl_absorpt_coefficient_mu 0.092
_exptl_absorpt_correction_type none
_exptl_crystal_colour colourless
_exptl_crystal_density_diffrn 1.304
_exptl_crystal_density_method 'not measured'
_exptl_crystal_description prism
_exptl_crystal_F_000 396
_exptl_crystal_size_max 0.34
_exptl_crystal_size_mid 0.27
_exptl_crystal_size_min 0.15
_refine_diff_density_max 0.16
_refine_diff_density_min -0.22
_refine_ls_extinction_method none
_refine_ls_goodness_of_fit_ref 1.00
_refine_ls_hydrogen_treatment mixed
_refine_ls_matrix_type full
_refine_ls_number_parameters 256
_refine_ls_number_reflns 2999
_refine_ls_number_restraints 1
_refine_ls_restrained_S_all 1.00
_refine_ls_R_factor_all 0.086
_refine_ls_R_factor_gt 0.038
_refine_ls_shift/su_max 0.000
_refine_ls_shift/su_mean 0.000
_refine_ls_structure_factor_coef Fsqd
_refine_ls_weighting_details 'calc w=1/[\s^2^(Fo^2^)+(0.0647P)^2^] where P=(Fo^2^+2Fc^2^)/3'
_refine_ls_weighting_scheme calc
_refine_ls_wR_factor_gt 0.096
_refine_ls_wR_factor_ref 0.114
_reflns_number_gt 1803
_reflns_number_total 2999
_reflns_threshold_expression I>2\s(I)
_cod_data_source_file tk2003.cif
_cod_data_source_block I
_cod_original_sg_symbol_H-M 'P 21'
_cod_database_code 2208432
_cod_database_fobs_code 2208432

loop_
_symmetry_equiv_pos_as_xyz
'x, y, z'
'-x, y+1/2, -z'

loop_
_atom_site_type_symbol
_atom_site_label
_atom_site_fract_x
_atom_site_fract_y
_atom_site_fract_z
_atom_site_U_iso_or_equiv
_atom_site_adp_type
_atom_site_calc_flag
_atom_site_refinement_flags
_atom_site_occupancy
N N1 0.01506(18) 0.0035(3) 0.54850(16) 0.0669(5) Uani d . 1
H H1 -0.0607 -0.0180 0.5538 0.080 Uiso calc R 1
N N2 0.10893(19) 0.0115(3) 0.76358(17) 0.0684(6) Uani d . 1
H H2A 0.1735 0.0367 0.8329 0.082 Uiso calc R 1
H H2B 0.0389 -0.0352 0.7658 0.082 Uiso calc R 1
N N3 0.22323(17) 0.1159(3) 0.64597(16) 0.0630(5) Uani d . 1
H H3A 0.2185 0.1431 0.5718 0.076 Uiso calc R 1
C C1 0.1173(2) 0.0442(3) 0.65443(19) 0.0574(5) Uani d . 1
C C2 0.0239(2) -0.0064(3) 0.4280(2) 0.0622(6) Uani d . 1
C C3 0.1140(3) -0.1055(4) 0.4077(3) 0.0873(8) Uani d . 1
H H3 0.1738 -0.1637 0.4743 0.105 Uiso calc R 1
C C4 0.1158(4) -0.1187(5) 0.2887(3) 0.1053(11) Uani d . 1
H H4 0.1772 -0.1866 0.2754 0.126 Uiso calc R 1
C C5 0.0316(4) -0.0364(5) 0.1915(3) 0.0970(12) Uani d . 1
H H5 0.0336 -0.0479 0.1112 0.116 Uiso calc R 1
C C6 -0.0565(3) 0.0638(6) 0.2108(3) 0.1028(12) Uani d . 1
H H6 -0.1142 0.1226 0.1434 0.123 Uiso calc R 1
C C7 -0.0628(2) 0.0809(5) 0.3294(2) 0.0795(8) Uani d . 1
H H7 -0.1241 0.1497 0.3419 0.095 Uiso calc R 1
C C8 0.3446(2) 0.1516(3) 0.75027(18) 0.0529(5) Uani d . 1
C C9 0.3475(2) 0.2564(3) 0.8414(2) 0.0669(6) Uani d . 1
H H9 0.2689 0.3053 0.8383 0.080 Uiso calc R 1
C C10 0.4681(3) 0.2902(4) 0.9391(3) 0.0823(8) Uani d . 1
H H10 0.4702 0.3593 1.0032 0.099 Uiso calc R 1
C C11 0.5831(3) 0.2225(4) 0.9411(3) 0.0914(9) Uani d . 1
H H11 0.6641 0.2468 1.0060 0.110 Uiso calc R 1
C C12 0.5807(3) 0.1193(4) 0.8488(3) 0.0919(10) Uani d . 1
H H12 0.6601 0.0744 0.8503 0.110 Uiso calc R 1
C C13 0.4609(2) 0.0811(4) 0.7532(3) 0.0714(6) Uani d . 1
H H13 0.4586 0.0083 0.6912 0.086 Uiso calc R 1
O O4 0.20405(13) 0.3301(2) 0.44567(13) 0.0607(4) Uani d . 1
O O3 0.15213(17) 0.4138(3) 0.25175(17) 0.0775(5) Uani d . 1
O O2 0.15715(18) 0.2810(3) 0.06339(16) 0.0867(6) Uani d . 1
H H2 0.150(3) 0.345(5) 0.129(3) 0.104 Uiso d . 1
O O1 0.25127(19) 0.0681(3) 0.02766(15) 0.0848(6) Uani d . 1
C C14 0.34142(18) 0.2427(3) 0.33978(17) 0.0479(4) Uani d . 1
C C15 0.44885(19) 0.2272(3) 0.45412(19) 0.0562(5) Uani d . 1
H H15 0.4423 0.2701 0.5266 0.067 Uiso calc R 1
C C16 0.5650(2) 0.1502(4) 0.4635(2) 0.0662(6) Uani d . 1
H H16 0.6357 0.1416 0.5414 0.079 Uiso calc R 1
C C17 0.5756(2) 0.0863(4) 0.3577(2) 0.0708(6) Uani d . 1
H H17 0.6543 0.0360 0.3629 0.085 Uiso calc R 1
C C18 0.4697(2) 0.0968(3) 0.2439(2) 0.0641(6) Uani d . 1
H H18 0.4767 0.0502 0.1728 0.077 Uiso calc R 1
C C19 0.35186(19) 0.1755(3) 0.23207(18) 0.0512(5) Uani d . 1
C C20 0.22337(19) 0.3330(3) 0.34626(19) 0.0534(5) Uani d . 1
C C21 0.2475(2) 0.1704(4) 0.0998(2) 0.0636(6) Uani d . 1

loop_
_atom_site_aniso_label
_atom_site_aniso_U_11
_atom_site_aniso_U_22
_atom_site_aniso_U_33
_atom_site_aniso_U_12
_atom_site_aniso_U_13
_atom_site_aniso_U_23
N1 0.0568(9) 0.0950(15) 0.0510(9) -0.0164(11) 0.0227(8) -0.0047(11)
N2 0.0634(10) 0.0959(16) 0.0484(9) -0.0227(11) 0.0239(8) -0.0031(11)
N3 0.0597(10) 0.0849(15) 0.0464(8) -0.0129(10) 0.0222(7) 0.0027(10)
C1 0.0575(11) 0.0688(15) 0.0488(10) -0.0054(10) 0.0234(9) -0.0007(11)
C2 0.0597(11) 0.0774(15) 0.0483(10) -0.0202(12) 0.0191(9) -0.0046(12)
C3 0.110(2) 0.087(2) 0.0742(16) 0.0139(18) 0.0445(15) 0.0062(16)
C4 0.136(3) 0.112(3) 0.088(2) -0.003(2) 0.065(2) -0.017(2)
C5 0.101(2) 0.141(3) 0.0548(14) -0.054(2) 0.0353(15) -0.027(2)
C6 0.0778(17) 0.163(3) 0.0501(12) -0.024(2) 0.0043(12) 0.010(2)
C7 0.0608(12) 0.111(2) 0.0577(13) -0.0097(15) 0.0118(10) 0.0013(16)
C8 0.0524(10) 0.0591(12) 0.0484(9) -0.0065(10) 0.0205(8) 0.0058(10)
C9 0.0707(13) 0.0683(15) 0.0671(13) -0.0056(12) 0.0323(11) -0.0008(13)
C10 0.102(2) 0.0753(18) 0.0650(13) -0.0248(17) 0.0257(14) -0.0075(14)
C11 0.0716(16) 0.088(2) 0.0889(19) -0.0148(16) 0.0005(14) 0.0157(19)
C12 0.0578(13) 0.086(2) 0.120(2) 0.0091(14) 0.0202(15) 0.013(2)
C13 0.0697(14) 0.0671(15) 0.0813(16) 0.0020(13) 0.0329(12) -0.0001(15)
O4 0.0511(7) 0.0807(11) 0.0545(8) 0.0014(8) 0.0246(6) -0.0007(9)
O3 0.0707(9) 0.0954(12) 0.0726(10) 0.0323(10) 0.0341(9) 0.0281(11)
O2 0.0799(10) 0.1203(19) 0.0518(9) 0.0268(12) 0.0155(8) 0.0191(11)
O1 0.0959(12) 0.1055(15) 0.0505(9) -0.0031(12) 0.0247(8) -0.0088(11)
C14 0.0458(9) 0.0521(10) 0.0465(9) -0.0018(9) 0.0181(7) 0.0057(9)
C15 0.0533(10) 0.0625(13) 0.0512(10) -0.0004(10) 0.0180(8) 0.0020(11)
C16 0.0493(10) 0.0792(15) 0.0608(12) 0.0056(11) 0.0101(9) 0.0080(13)
C17 0.0560(11) 0.0756(15) 0.0820(15) 0.0155(12) 0.0273(11) 0.0097(15)
C18 0.0670(13) 0.0666(15) 0.0651(13) 0.0077(12) 0.0323(11) 0.0006(13)
C19 0.0494(9) 0.0576(12) 0.0483(9) -0.0021(9) 0.0205(8) 0.0062(10)
C20 0.0448(9) 0.0615(13) 0.0553(11) -0.0004(10) 0.0203(8) 0.0036(11)
C21 0.0618(11) 0.0851(17) 0.0455(10) -0.0038(13) 0.0222(9) 0.0078(13)

loop_
_atom_type_symbol
_atom_type_description
_atom_type_scat_dispersion_real
_atom_type_scat_dispersion_imag
_atom_type_scat_source
C C 0.0033 0.0016 'International Tables Vol C Tables 4.2.6.8 and 6.1.1.4'
H H 0.0000 0.0000 'International Tables Vol C Tables 4.2.6.8 and 6.1.1.4'
N N 0.0061 0.0033 'International Tables Vol C Tables 4.2.6.8 and 6.1.1.4'
O O 0.0106 0.0060 'International Tables Vol C Tables 4.2.6.8 and 6.1.1.4'

loop_
_geom_angle_atom_site_label_1
_geom_angle_atom_site_label_2
_geom_angle_atom_site_label_3
_geom_angle
_geom_angle_publ_flag
C1 N1 C2 123.99(17) ?
C1 N1 H1 118.0 ?
C2 N1 H1 118.0 ?
C1 N2 H2A 120.0 ?
C1 N2 H2B 120.0 ?
H2A N2 H2B 120.0 ?
C1 N3 C8 125.21(17) ?
C1 N3 H3A 117.4 ?
C8 N3 H3A 117.4 ?
N2 C1 N3 122.3(2) ?
N2 C1 N1 118.47(18) yes
N3 C1 N1 119.24(18) yes
C3 C2 C7 119.7(2) ?
C3 C2 N1 120.9(2) ?
C7 C2 N1 119.3(2) ?
C2 C3 C4 119.7(3) ?
C2 C3 H3 120.2 ?
C4 C3 H3 120.2 ?
C5 C4 C3 121.6(4) ?
C5 C4 H4 119.2 ?
C3 C4 H4 119.2 ?
C4 C5 C6 119.3(3) ?
C4 C5 H5 120.3 ?
C6 C5 H5 120.3 ?
C5 C6 C7 121.3(3) ?
C5 C6 H6 119.3 ?
C7 C6 H6 119.3 ?
C2 C7 C6 118.4(3) ?
C2 C7 H7 120.8 ?
C6 C7 H7 120.8 ?
C9 C8 C13 120.4(2) ?
C9 C8 N3 121.70(19) ?
C13 C8 N3 117.8(2) ?
C8 C9 C10 119.7(2) ?
C8 C9 H9 120.2 ?
C10 C9 H9 120.2 ?
C11 C10 C9 120.0(3) ?
C11 C10 H10 120.0 ?
C9 C10 H10 120.0 ?
C10 C11 C12 120.4(3) ?
C10 C11 H11 119.8 ?
C12 C11 H11 119.8 ?
C11 C12 C13 120.2(3) ?
C11 C12 H12 119.9 ?
C13 C12 H12 119.9 ?
C8 C13 C12 119.3(3) ?
C8 C13 H13 120.3 ?
C12 C13 H13 120.3 ?
C21 O2 H2 116(2) ?
C15 C14 C19 118.37(18) ?
C15 C14 C20 114.91(17) ?
C19 C14 C20 126.72(17) ?
C16 C15 C14 121.9(2) ?
C16 C15 H15 119.0 ?
C14 C15 H15 119.0 ?
C17 C16 C15 119.6(2) ?
C17 C16 H16 120.2 ?
C15 C16 H16 120.2 ?
C16 C17 C18 119.7(2) ?
C16 C17 H17 120.1 ?
C18 C17 H17 120.1 ?
C17 C18 C19 121.6(2) ?
C17 C18 H18 119.2 ?
C19 C18 H18 119.2 ?
C18 C19 C14 118.79(18) ?
C18 C19 C21 113.05(19) ?
C14 C19 C21 128.12(18) ?
O4 C20 O3 122.7(2) yes
O4 C20 C14 118.35(18) ?
O3 C20 C14 118.87(17) ?
O1 C21 O2 120.7(2) yes
O1 C21 C19 120.1(2) ?
O2 C21 C19 119.1(2) ?

loop_
_geom_bond_atom_site_label_1
_geom_bond_atom_site_label_2
_geom_bond_distance
_geom_bond_publ_flag
N1 C1 1.337(3) ?
N1 C2 1.417(3) yes
N1 H1 0.8600 ?
N2 C1 1.313(3) ?
N2 H2A 0.8600 ?
N2 H2B 0.8600 ?
N3 C1 1.327(3) ?
N3 C8 1.429(3) yes
N3 H3A 0.8600 ?
C2 C3 1.365(4) ?
C2 C7 1.374(4) ?
C3 C4 1.372(4) ?
C3 H3 0.9300 ?
C4 C5 1.333(6) ?
C4 H4 0.9300 ?
C5 C6 1.351(5) ?
C5 H5 0.9300 ?
C6 C7 1.389(4) ?
C6 H6 0.9300 ?
C7 H7 0.9300 ?
C8 C9 1.357(3) ?
C8 C13 1.376(3) ?
C9 C10 1.386(4) ?
C9 H9 0.9300 ?
C10 C11 1.356(4) ?
C10 H10 0.9300 ?
C11 C12 1.360(5) ?
C11 H11 0.9300 ?
C12 C13 1.378(4) ?
C12 H12 0.9300 ?
C13 H13 0.9300 ?
O4 C20 1.229(2) yes
O3 C20 1.262(3) yes
O2 C21 1.299(3) yes
O2 H2 0.95(4) ?
O1 C21 1.205(3) yes
C14 C15 1.386(3) ?
C14 C19 1.397(3) ?
C14 C20 1.508(3) ?
C15 C16 1.377(3) ?
C15 H15 0.9300 ?
C16 C17 1.367(3) ?
C16 H16 0.9300 ?
C17 C18 1.371(3) ?
C17 H17 0.9300 ?
C18 C19 1.394(3) ?
C18 H18 0.9300 ?
C19 C21 1.505(3) ?

loop_
_geom_hbond_atom_site_label_D
_geom_hbond_atom_site_label_H
_geom_hbond_atom_site_label_A
_geom_hbond_site_symmetry_A
_geom_hbond_distance_DH
_geom_hbond_distance_HA
_geom_hbond_distance_DA
_geom_hbond_angle_DHA
N1 H1 O4 2_546 0.86 2.01 2.799(2) 152
N2 H2A O1 1_556 0.86 2.08 2.861(3) 151
N3 H3A O4 . 0.86 2.10 2.861(3) 147
O2 H2 O3 . 0.95(4) 1.51(4) 2.444(3) 167(4)

loop_
_geom_torsion_atom_site_label_1
_geom_torsion_atom_site_label_2
_geom_torsion_atom_site_label_3
_geom_torsion_atom_site_label_4
_geom_torsion
_geom_torsion_publ_flag
C8 N3 C1 N2 6.7(4) yes
C8 N3 C1 N1 -173.4(2) yes
C2 N1 C1 N2 -163.0(3) yes
C2 N1 C1 N3 17.1(4) yes
C1 N1 C2 C3 58.5(4) ?
C1 N1 C2 C7 -123.8(3) ?
C7 C2 C3 C4 -1.0(5) ?
N1 C2 C3 C4 176.7(3) ?
C2 C3 C4 C5 0.2(6) ?
C3 C4 C5 C6 0.8(6) ?
C4 C5 C6 C7 -1.1(6) ?
C3 C2 C7 C6 0.7(4) ?
N1 C2 C7 C6 -177.0(3) ?
C5 C6 C7 C2 0.4(5) ?
C1 N3 C8 C9 -65.4(3) ?
C1 N3 C8 C13 117.3(3) ?
C13 C8 C9 C10 -1.2(4) ?
N3 C8 C9 C10 -178.4(2) ?
C8 C9 C10 C11 2.1(4) ?
C9 C10 C11 C12 -1.1(5) ?
C10 C11 C12 C13 -0.9(5) ?
C9 C8 C13 C12 -0.7(4) ?
N3 C8 C13 C12 176.6(2) ?
C11 C12 C13 C8 1.8(4) ?
C19 C14 C15 C16 1.0(3) ?
C20 C14 C15 C16 -178.9(2) ?
C14 C15 C16 C17 -0.2(4) ?
C15 C16 C17 C18 -1.3(4) ?
C16 C17 C18 C19 2.0(4) ?
C17 C18 C19 C14 -1.1(4) ?
C17 C18 C19 C21 -178.9(3) ?
C15 C14 C19 C18 -0.4(3) ?
C20 C14 C19 C18 179.5(2) ?
C15 C14 C19 C21 177.0(2) ?
C20 C14 C19 C21 -3.0(4) ?
C15 C14 C20 O4 -28.7(3) ?
C19 C14 C20 O4 151.3(2) ?
C15 C14 C20 O3 148.2(2) ?
C19 C14 C20 O3 -31.7(3) ?
C18 C19 C21 O1 22.3(3) ?
C14 C19 C21 O1 -155.3(2) ?
C18 C19 C21 O2 -155.0(2) ?
C14 C19 C21 O2 27.5(4) ?

loop_
_cod_related_entry_id
_cod_related_entry_database
_cod_related_entry_code
1 ChemSpider 11434433
